data_7134741
loop_
_publ_author_name
'Preston, Andrew Z.'
'Phearman, Alexander S.'
'Quiroz, Manuel'
'Flowers, Sarah E.'
'Devi, Nilakshi'
'Zall, Christopher M.'
'Wiedner, Eric S.'
'Appel, Aaron M.'
'Linehan, John C.'

_publ_section_title
;
 DBU as base and ligand in phosphine-free ruthenium complexes for
 hydrogenation of CO<sub>2</sub>.
;
_journal_issue 60
_journal_name_full 'Chemical communications (Cambridge, England)'
_journal_page_first 11247
_journal_page_last 11250
_journal_paper_doi 10.1039/d5cc00512d
_journal_volume 61
_journal_year 2025
_chemical_formula_moiety 'C23 H37 N4 Ru, F6 P, C4 H10 O'
_chemical_formula_sum 'C27 H47 F6 N4 O P Ru'
_chemical_formula_weight 689.72
_chemical_name_systematic '[Cp*Ru(DBU)(NCCH3)2][PF6]'
_chemical_properties_physical Air-sensitive
_space_group_crystal_system monoclinic
_space_group_IT_number 13
_space_group_name_Hall '-P 2yac'
_space_group_name_H-M_alt 'P 1 2/n 1'
_atom_sites_solution_hydrogens geom
_atom_sites_solution_primary dual
_audit_creation_date 2023-12-28
_audit_creation_method
;
Olex2 1.5
(compiled 2023.08.24 svn.re1ec1418 for OlexSys, GUI svn.r6817)
;
_audit_update_record
;
2024-01-29 deposited with the CCDC.	2025-06-09 downloaded from the CCDC.
;
_cell_angle_alpha 90
_cell_angle_beta 99.738(2)
_cell_angle_gamma 90
_cell_formula_units_Z 4
_cell_length_a 12.1425(7)
_cell_length_b 10.9767(6)
_cell_length_c 24.5384(13)
_cell_measurement_reflns_used 9757
_cell_measurement_temperature 100(2)
_cell_measurement_theta_max 27.895
_cell_measurement_theta_min 2.518
_cell_volume 3223.5(3)
_computing_cell_refinement 'SAINT V8.40B (?, 2016)'
_computing_data_reduction 'SAINT V8.40B (?, 2016)'
_computing_molecular_graphics 'Olex2 1.5 (Dolomanov et al., 2009)'
_computing_publication_material 'Olex2 1.5 (Dolomanov et al., 2009)'
_computing_structure_refinement 'SHELXL 2019/3 (Sheldrick, 2015)'
_computing_structure_solution 'SHELXT 2018/2 (Sheldrick, 2018)'
_diffrn_ambient_temperature 100.00
_diffrn_detector 'Bruker KAPPA APEX III CCD'
_diffrn_detector_area_resol_mean 7.9
_diffrn_detector_type 'CCD area detector'
_diffrn_measured_fraction_theta_full 0.999
_diffrn_measured_fraction_theta_max 0.995
_diffrn_measurement_device 'three-circle diffractometer'
_diffrn_measurement_device_type 'Bruker APEX-III CCD'
_diffrn_measurement_method '\f and \w scans'
_diffrn_radiation_monochromator 'TRIUMPH monochromator'
_diffrn_radiation_probe x-ray
_diffrn_radiation_type MoK\a
_diffrn_radiation_wavelength 0.71073
_diffrn_reflns_av_R_equivalents 0.0522
_diffrn_reflns_av_unetI/netI 0.0290
_diffrn_reflns_Laue_measured_fraction_full 0.999
_diffrn_reflns_Laue_measured_fraction_max 0.995
_diffrn_reflns_limit_h_max 15
_diffrn_reflns_limit_h_min -15
_diffrn_reflns_limit_k_max 14
_diffrn_reflns_limit_k_min -14
_diffrn_reflns_limit_l_max 30
_diffrn_reflns_limit_l_min -32
_diffrn_reflns_number 71055
_diffrn_reflns_point_group_measured_fraction_full 0.999
_diffrn_reflns_point_group_measured_fraction_max 0.995
_diffrn_reflns_theta_full 25.242
_diffrn_reflns_theta_max 27.952
_diffrn_reflns_theta_min 2.022
_diffrn_source 'microfocus sealed X-ray tube'
_diffrn_source_current 1.4
_diffrn_source_power 0.07
_diffrn_source_type 'Incoatec I\ms 3.0'
_diffrn_source_voltage 50.0
_diffrn_standards_number 0
_exptl_absorpt_coefficient_mu 0.597
_exptl_absorpt_correction_T_max 0.7456
_exptl_absorpt_correction_T_min 0.6443
_exptl_absorpt_correction_type multi-scan
_exptl_absorpt_process_details
;
SADABS-2016/2 (Bruker,2016) was used for absorption correction.
wR2(int) was 0.0694 before and 0.0559 after correction.
The Ratio of minimum to maximum transmission is 0.8641.
The \l/2 correction factor is Not present.
;
_exptl_crystal_colour yellow
_exptl_crystal_colour_primary yellow
_exptl_crystal_density_diffrn 1.421
_exptl_crystal_description plate
_exptl_crystal_F_000 1432
_exptl_crystal_recrystallization_method 'Re-crystallisation from solvent: Acetonitrile/DBU/diethylether'
_exptl_crystal_size_max 0.219
_exptl_crystal_size_mid 0.159
_exptl_crystal_size_min 0.112
_refine_diff_density_max 1.513
_refine_diff_density_min -0.907
_refine_diff_density_rms 0.096
_refine_ls_extinction_method none
_refine_ls_goodness_of_fit_ref 1.191
_refine_ls_hydrogen_treatment constr
_refine_ls_matrix_type full
_refine_ls_number_parameters 471
_refine_ls_number_reflns 7710
_refine_ls_number_restraints 166
_refine_ls_restrained_S_all 1.205
_refine_ls_R_factor_all 0.0738
_refine_ls_R_factor_gt 0.0570
_refine_ls_shift/su_max 0.002
_refine_ls_shift/su_mean 0.000
_refine_ls_structure_factor_coef Fsqd
_refine_ls_weighting_details 'w=1/[\s^2^(Fo^2^)+(0.0263P)^2^+11.5191P] where P=(Fo^2^+2Fc^2^)/3'
_refine_ls_weighting_scheme calc
_refine_ls_wR_factor_gt 0.1237
_refine_ls_wR_factor_ref 0.1348
_reflns_Friedel_coverage 0.000
_reflns_number_gt 6379
_reflns_number_total 7710
_reflns_threshold_expression 'I > 2\s(I)'
_cod_data_source_file d5cc00512d2.cif
_cod_data_source_block asp_iv_17_c
_cod_depositor_comments 'Adding full bibliography for 7134741.cif.'
_cod_database_code 7134741
_shelx_shelxl_version_number 2019/3
_shelx_space_group_comment
;
The symmetry employed for this shelxl refinement is uniquely defined
by the following loop, which should always be used as a source of
symmetry information in preference to the above space-group names.
They are only intended as comments.
;
_shelx_estimated_absorpt_t_max 0.936
_shelx_estimated_absorpt_t_min 0.880
_olex2_refinement_description
;
1. Fixed Uiso
 At 1.2 times of:
  All C(H,H) groups
 At 1.5 times of:
  All C(H,H,H) groups
2. Restrained distances
 Ru1-C15A \\sim Ru1-C15B
 with sigma of 0.04
 C16A-C21A \\sim C16B-C21B
 with sigma of 0.04
 Ru1-C19A \\sim Ru1-C19B
 with sigma of 0.04
 C16A-C22A \\sim C16B-C22B
 with sigma of 0.04
 Ru1-C21A \\sim Ru1-C21B
 with sigma of 0.04
 C16A-C20A \\sim C16B-C20B
 with sigma of 0.04
 Ru1-C16A \\sim Ru1-C16B
 with sigma of 0.04
 Ru1-C17A \\sim Ru1-C17B
 with sigma of 0.04
 Ru1-C14A \\sim Ru1-C14B
 with sigma of 0.04
 C15A-C16A \\sim C15B-C16B
 with sigma of 0.04
 C15A-C19A \\sim C15B-C19B
 with sigma of 0.04
 C17A-C16A \\sim C17B-C16B
 with sigma of 0.04
 C14A-C16A \\sim C14B-C16B
 with sigma of 0.04
 Ru1-C23A \\sim Ru1-C23B
 with sigma of 0.04
 C16A-C18A \\sim C16B-C18B
 with sigma of 0.04
 Ru1-C18A \\sim Ru1-C18B
 with sigma of 0.04
 C15A-C21A \\sim C15B-C21B
 with sigma of 0.04
 C15A-C17A \\sim C15B-C17B
 with sigma of 0.04
 Ru1-C22A \\sim Ru1-C22B
 with sigma of 0.04
 C15A-C14A \\sim C15B-C14B
 with sigma of 0.04
 C17A-C21A \\sim C17B-C21B
 with sigma of 0.04
 C17A-C23A \\sim C17B-C23B
 with sigma of 0.04
 C17A-C22A \\sim C17B-C22B
 with sigma of 0.04
 C15A-C18A \\sim C15B-C18B
 with sigma of 0.04
 C14A-C19A \\sim C14B-C19B
 with sigma of 0.04
 C14A-C23A \\sim C14B-C23B
 with sigma of 0.04
 C18A-C19A \\sim C18B-C19B
 with sigma of 0.04
 C18A-C23A \\sim C18B-C23B
 with sigma of 0.04
 C17A-C14A \\sim C17B-C14B
 with sigma of 0.04
 C18A-C22A \\sim C18B-C22B
 with sigma of 0.04
 C17A-C18A \\sim C17B-C18B
 with sigma of 0.04
 C15A-C20A \\sim C15B-C20B
 with sigma of 0.04
 C14A-C20A \\sim C14B-C20B
 with sigma of 0.04
 C19A-C23A \\sim C19B-C23B
 with sigma of 0.04
 C14A-C18A \\sim C14B-C18B
 with sigma of 0.04
 C21A-C22A \\sim C21B-C22B
 with sigma of 0.04
 C23A-C22A \\sim C23B-C22B
 with sigma of 0.04
 Ru1-C20A \\sim Ru1-C20B
 with sigma of 0.04
 C20A-C19A \\sim C20B-C19B
 with sigma of 0.04
 C20A-C21A \\sim C20B-C21B
 with sigma of 0.04
3. Uiso/Uaniso restraints and constraints
Uanis(N3) \\sim Ueq, Uanis(C14A) \\sim Ueq, Uanis(C14B) \\sim Ueq, Uanis(C15A)
\\sim Ueq, Uanis(C15B) \\sim Ueq, Uanis(C16A) \\sim Ueq, Uanis(C16B) \\sim Ueq,
Uanis(C17A) \\sim Ueq, Uanis(C17B) \\sim Ueq, Uanis(C18A) \\sim Ueq,
Uanis(C18B) \\sim Ueq: with sigma of 0.02 and sigma for terminal atoms of 0.04
Uanis(C20A) \\sim Ueq, Uanis(C20B) \\sim Ueq, Uanis(C21A) \\sim Ueq,
Uanis(C21B) \\sim Ueq, Uanis(C22A) \\sim Ueq, Uanis(C22B) \\sim Ueq,
Uanis(C23A) \\sim Ueq, Uanis(C23B) \\sim Ueq, Uanis(C19A) \\sim Ueq,
Uanis(C19B) \\sim Ueq: with sigma of 0.01 and sigma for terminal atoms of 0.02
Uanis(F2A) = Uanis(F3A)
Uanis(F2B) = Uanis(F3B)
Uanis(F6) = Uanis(F7)
4. Others
 Sof(C14B)=Sof(C15B)=Sof(C16B)=Sof(C17B)=Sof(C18B)=Sof(C19B)=Sof(H19D)=
 Sof(H19E)=Sof(H19F)=Sof(C20B)=Sof(H20D)=Sof(H20E)=Sof(H20F)=Sof(C21B)=
 Sof(H21D)=Sof(H21E)=Sof(H21F)=Sof(C22B)=Sof(H22D)=Sof(H22E)=Sof(H22F)=
 Sof(C23B)=Sof(H23D)=Sof(H23E)=Sof(H23F)=1-FVAR(1)
 Sof(C14A)=Sof(C15A)=Sof(C16A)=Sof(C17A)=Sof(C18A)=Sof(C19A)=Sof(H19A)=
 Sof(H19B)=Sof(H19C)=Sof(C20A)=Sof(H20A)=Sof(H20B)=Sof(H20C)=Sof(C21A)=
 Sof(H21A)=Sof(H21B)=Sof(H21C)=Sof(C22A)=Sof(H22A)=Sof(H22B)=Sof(H22C)=
 Sof(C23A)=Sof(H23A)=Sof(H23B)=Sof(H23C)=FVAR(1)
 Sof(F2B)=Sof(F3B)=1-FVAR(2)
 Sof(F2A)=Sof(F3A)=FVAR(2)
5.a Secondary CH2 refined with riding coordinates:
 C25(HC,HD), C26(HE,HF), C1(H1A,H1B), C2(H2A,H2B), C3(H3A,H3B), C4(H4A,H4B),
 C5(H5A,H5B), C6(H6A,H6B), C7(H7A,H7B), C8(H8A,H8B)
5.b Idealised Me refined as rotating group:
 C11(H11A,H11B,H11C), C13(H13A,H13B,H13C), C19A(H19A,H19B,H19C), C19B(H19D,
 H19E,H19F), C20A(H20A,H20B,H20C), C20B(H20D,H20E,H20F), C21A(H21A,H21B,H21C),
 C21B(H21D,H21E,H21F), C22A(H22A,H22B,H22C), C22B(H22D,H22E,H22F), C23A(H23A,
 H23B,H23C), C23B(H23D,H23E,H23F), C24(H,HA,HB), C27(HG,HH,HI)
;
_olex2_exptl_crystal_mounting_method 'mounted on a Cryoloop using ParaBar oil'
_olex2_submission_original_sample_id ASP_IV_17_C
_olex2_submission_special_instructions 'No special instructions were received'

loop_
_space_group_symop_operation_xyz
'x, y, z'
'-x+1/2, y, -z+1/2'
'-x, -y, -z'
'x-1/2, -y, z-1/2'

loop_
_atom_site_label
_atom_site_type_symbol
_atom_site_fract_x
_atom_site_fract_y
_atom_site_fract_z
_atom_site_U_iso_or_equiv
_atom_site_adp_type
_atom_site_occupancy
_atom_site_site_symmetry_order
_atom_site_calc_flag
_atom_site_refinement_flags_posn
_atom_site_refinement_flags_adp
_atom_site_refinement_flags_occupancy
_atom_site_disorder_assembly
_atom_site_disorder_group
Ru1 Ru 0.67690(3) 0.30183(3) 0.60487(2) 0.02869(10) Uani 1 1 d D . . . .
N3 N 0.7939(3) 0.3823(3) 0.66707(13) 0.0288(7) Uani 1 1 d . U . . .
N4 N 0.6248(3) 0.2127(3) 0.67169(14) 0.0301(7) Uani 1 1 d . . . . .
C10 C 0.8556(3) 0.4240(4) 0.70233(17) 0.0297(8) Uani 1 1 d . . . . .
C11 C 0.9352(4) 0.4752(5) 0.74793(19) 0.0412(10) Uani 1 1 d . . . . .
H11A H 0.941329 0.563273 0.742647 0.062 Uiso 1 1 calc R U . . .
H11B H 1.008537 0.437236 0.748748 0.062 Uiso 1 1 calc R U . . .
H11C H 0.909189 0.459390 0.782947 0.062 Uiso 1 1 calc R U . . .
C12 C 0.5944(3) 0.1669(4) 0.70840(17) 0.0303(8) Uani 1 1 d . . . . .
C13 C 0.5570(4) 0.1110(5) 0.7557(2) 0.0447(11) Uani 1 1 d . . . . .
H13A H 0.476349 0.123356 0.753074 0.067 Uiso 1 1 calc R U . . .
H13B H 0.596184 0.148337 0.789800 0.067 Uiso 1 1 calc R U . . .
H13C H 0.573216 0.023485 0.756119 0.067 Uiso 1 1 calc R U . . .
C14A C 0.5293(9) 0.2830(12) 0.5441(5) 0.042(3) Uani 0.655(8) 1 d D U P A 1
C14B C 0.5118(13) 0.324(2) 0.5612(10) 0.045(6) Uani 0.345(8) 1 d D U P A 2
C15A C 0.5177(7) 0.3895(13) 0.5759(3) 0.036(2) Uani 0.655(8) 1 d D U P A 1
C15B C 0.5587(19) 0.4393(18) 0.5778(6) 0.034(4) Uani 0.345(8) 1 d D U P A 2
C16A C 0.6046(10) 0.4707(9) 0.5692(5) 0.054(3) Uani 0.655(8) 1 d D U P A 1
C16B C 0.6541(19) 0.4585(14) 0.5506(7) 0.032(5) Uani 0.345(8) 1 d D U P A 2
C17A C 0.6712(8) 0.4148(18) 0.5336(7) 0.062(4) Uani 0.655(8) 1 d D U P A 1
C17B C 0.6606(18) 0.353(2) 0.5186(7) 0.033(4) Uani 0.345(8) 1 d D U P A 2
C18A C 0.6260(13) 0.3018(18) 0.5173(5) 0.063(5) Uani 0.655(8) 1 d D U P A 1
C18B C 0.580(2) 0.2669(13) 0.5254(8) 0.035(4) Uani 0.345(8) 1 d D U P A 2
C19A C 0.4515(9) 0.1766(10) 0.5382(5) 0.091(4) Uani 0.655(8) 1 d D U P A 1
H19A H 0.487670 0.106624 0.523796 0.136 Uiso 0.655(8) 1 calc R U P A 1
H19B H 0.383204 0.197453 0.512459 0.136 Uiso 0.655(8) 1 calc R U P A 1
H19C H 0.432466 0.156030 0.574312 0.136 Uiso 0.655(8) 1 calc R U P A 1
C19B C 0.4094(13) 0.270(2) 0.5798(9) 0.089(7) Uani 0.345(8) 1 d D U P A 2
H19D H 0.342265 0.296072 0.554410 0.133 Uiso 0.345(8) 1 calc R U P A 2
H19E H 0.405099 0.299027 0.617223 0.133 Uiso 0.345(8) 1 calc R U P A 2
H19F H 0.414705 0.181385 0.579791 0.133 Uiso 0.345(8) 1 calc R U P A 2
C20A C 0.4238(7) 0.4113(12) 0.6083(3) 0.071(3) Uani 0.655(8) 1 d D U P A 1
H20A H 0.409963 0.336546 0.627944 0.106 Uiso 0.655(8) 1 calc R U P A 1
H20B H 0.355892 0.434315 0.582858 0.106 Uiso 0.655(8) 1 calc R U P A 1
H20C H 0.444906 0.476958 0.635083 0.106 Uiso 0.655(8) 1 calc R U P A 1
C20B C 0.5059(17) 0.5342(17) 0.6095(7) 0.088(7) Uani 0.345(8) 1 d D U P A 2
H20D H 0.459929 0.588994 0.583506 0.132 Uiso 0.345(8) 1 calc R U P A 2
H20E H 0.564518 0.581115 0.632744 0.132 Uiso 0.345(8) 1 calc R U P A 2
H20F H 0.458871 0.494029 0.632900 0.132 Uiso 0.345(8) 1 calc R U P A 2
C21A C 0.6210(11) 0.5927(8) 0.5946(6) 0.109(5) Uani 0.655(8) 1 d D U P A 1
H21A H 0.573436 0.601397 0.622834 0.164 Uiso 0.655(8) 1 calc R U P A 1
H21B H 0.601093 0.655034 0.566025 0.164 Uiso 0.655(8) 1 calc R U P A 1
H21C H 0.699510 0.602538 0.611652 0.164 Uiso 0.655(8) 1 calc R U P A 1
C21B C 0.7246(17) 0.5662(15) 0.5534(8) 0.093(8) Uani 0.345(8) 1 d D U P A 2
H21D H 0.686903 0.629105 0.528710 0.140 Uiso 0.345(8) 1 calc R U P A 2
H21E H 0.795764 0.544965 0.542047 0.140 Uiso 0.345(8) 1 calc R U P A 2
H21F H 0.738658 0.597045 0.591441 0.140 Uiso 0.345(8) 1 calc R U P A 2
C22A C 0.7667(9) 0.4733(17) 0.5105(7) 0.139(7) Uani 0.655(8) 1 d D U P A 1
H22A H 0.835586 0.427383 0.522840 0.209 Uiso 0.655(8) 1 calc R U P A 1
H22B H 0.776508 0.557526 0.523727 0.209 Uiso 0.655(8) 1 calc R U P A 1
H22C H 0.749706 0.472927 0.470002 0.209 Uiso 0.655(8) 1 calc R U P A 1
C22B C 0.7452(15) 0.329(2) 0.4796(6) 0.077(6) Uani 0.345(8) 1 d D U P A 2
H22D H 0.804071 0.390771 0.485565 0.116 Uiso 0.345(8) 1 calc R U P A 2
H22E H 0.706804 0.332181 0.441146 0.116 Uiso 0.345(8) 1 calc R U P A 2
H22F H 0.778416 0.247950 0.487312 0.116 Uiso 0.345(8) 1 calc R U P A 2
C23A C 0.6659(12) 0.2135(15) 0.4786(4) 0.117(6) Uani 0.655(8) 1 d D U P A 1
H23A H 0.744224 0.230690 0.476392 0.176 Uiso 0.655(8) 1 calc R U P A 1
H23B H 0.620296 0.221566 0.441861 0.176 Uiso 0.655(8) 1 calc R U P A 1
H23C H 0.659416 0.130409 0.492321 0.176 Uiso 0.655(8) 1 calc R U P A 1
C23B C 0.5558(19) 0.1482(15) 0.4964(8) 0.088(7) Uani 0.345(8) 1 d D U P A 2
H23D H 0.624233 0.116321 0.485541 0.133 Uiso 0.345(8) 1 calc R U P A 2
H23E H 0.498923 0.160101 0.463442 0.133 Uiso 0.345(8) 1 calc R U P A 2
H23F H 0.528133 0.090186 0.521315 0.133 Uiso 0.345(8) 1 calc R U P A 2
P1 P 0.250000 0.29437(18) 0.750000 0.0406(4) Uani 1 2 d S T P . .
F1 F 0.1321(2) 0.2948(3) 0.70944(13) 0.0596(8) Uani 1 1 d . . . . .
F2A F 0.3076(7) 0.2283(14) 0.7024(4) 0.090(3) Uani 0.549(15) 1 d . . P B -1
F2B F 0.2909(8) 0.4237(9) 0.7260(6) 0.078(3) Uani 0.451(15) 1 d . . P B -1
F3A F 0.2051(7) 0.3679(13) 0.7922(4) 0.090(3) Uani 0.549(15) 1 d . . P B -1
F3B F 0.2288(9) 0.1655(9) 0.7704(5) 0.078(3) Uani 0.451(15) 1 d . . P B -1
P2 P 0.750000 0.78866(16) 0.750000 0.0483(5) Uani 1 2 d S T P . .
F4 F 0.8559(4) 0.7888(3) 0.7202(2) 0.0960(15) Uani 1 1 d . . . . .
F5 F 0.8280(5) 0.7911(5) 0.8079(2) 0.1244(18) Uani 1 1 d . . . . .
F6 F 0.750000 0.9332(4) 0.750000 0.0838(13) Uani 1 2 d S T P . .
F7 F 0.750000 0.6462(4) 0.750000 0.0838(13) Uani 1 2 d S T P . .
O1 O 0.2044(5) 0.7422(4) 0.65239(19) 0.0865(16) Uani 1 1 d . . . . .
C24 C 0.3570(9) 0.8779(11) 0.6736(5) 0.143(5) Uani 1 1 d . . . . .
H H 0.341435 0.905437 0.635072 0.215 Uiso 1 1 calc R U . . .
HA H 0.437821 0.879759 0.686861 0.215 Uiso 1 1 calc R U . . .
HB H 0.319527 0.931901 0.696476 0.215 Uiso 1 1 calc R U . . .
C25 C 0.3157(10) 0.7533(11) 0.6772(4) 0.128(4) Uani 1 1 d . . . . .
HC H 0.361783 0.697076 0.658881 0.154 Uiso 1 1 calc R U . . .
HD H 0.323572 0.729293 0.716527 0.154 Uiso 1 1 calc R U . . .
C26 C 0.1582(10) 0.6225(8) 0.6537(4) 0.113(4) Uani 1 1 d . . . . .
HE H 0.158509 0.598890 0.692693 0.135 Uiso 1 1 calc R U . . .
HF H 0.206378 0.564185 0.637861 0.135 Uiso 1 1 calc R U . . .
C27 C 0.0459(10) 0.6132(7) 0.6237(4) 0.112(3) Uani 1 1 d . . . . .
HG H 0.043555 0.643451 0.585922 0.168 Uiso 1 1 calc R U . . .
HH H -0.004343 0.662069 0.642231 0.168 Uiso 1 1 calc R U . . .
HI H 0.021952 0.527850 0.622431 0.168 Uiso 1 1 calc R U . . .
N1 N 0.7887(3) 0.1464(3) 0.60348(13) 0.0291(7) Uani 1 1 d . . . . .
N2 N 0.9599(3) 0.0444(3) 0.60331(14) 0.0326(7) Uani 1 1 d . . . . .
C1 C 0.7369(4) 0.0277(4) 0.61115(17) 0.0352(9) Uani 1 1 d . . . . .
H1A H 0.655525 0.032578 0.597303 0.042 Uiso 1 1 calc R U . . .
H1B H 0.747636 0.008062 0.651076 0.042 Uiso 1 1 calc R U . . .
C2 C 0.7873(4) -0.0735(4) 0.58058(19) 0.0380(10) Uani 1 1 d . . . . .
H2A H 0.752040 -0.152478 0.586781 0.046 Uiso 1 1 calc R U . . .
H2B H 0.773955 -0.056612 0.540375 0.046 Uiso 1 1 calc R U . . .
C3 C 0.9114(4) -0.0793(4) 0.6021(2) 0.0393(10) Uani 1 1 d . . . . .
H3A H 0.924624 -0.114449 0.639765 0.047 Uiso 1 1 calc R U . . .
H3B H 0.947923 -0.132566 0.577864 0.047 Uiso 1 1 calc R U . . .
C4 C 1.0821(4) 0.0469(4) 0.61395(19) 0.0389(10) Uani 1 1 d . . . . .
H4A H 1.109892 -0.033742 0.628206 0.047 Uiso 1 1 calc R U . . .
H4B H 1.107249 0.107805 0.643181 0.047 Uiso 1 1 calc R U . . .
C5 C 1.1344(4) 0.0776(5) 0.56335(19) 0.0421(11) Uani 1 1 d . . . . .
H5A H 1.213643 0.051643 0.570157 0.051 Uiso 1 1 calc R U . . .
H5B H 1.095461 0.031040 0.531224 0.051 Uiso 1 1 calc R U . . .
C6 C 1.1285(4) 0.2130(4) 0.5494(2) 0.0416(10) Uani 1 1 d . . . . .
H6A H 1.174403 0.258395 0.579944 0.050 Uiso 1 1 calc R U . . .
H6B H 1.161576 0.226289 0.515655 0.050 Uiso 1 1 calc R U . . .
C7 C 1.0110(4) 0.2650(4) 0.53993(18) 0.0359(9) Uani 1 1 d . . . . .
H7A H 0.964799 0.217785 0.510112 0.043 Uiso 1 1 calc R U . . .
H7B H 1.014207 0.349976 0.526723 0.043 Uiso 1 1 calc R U . . .
C8 C 0.9521(3) 0.2648(4) 0.59086(16) 0.0304(8) Uani 1 1 d . . . . .
H8A H 1.007917 0.283770 0.624092 0.036 Uiso 1 1 calc R U . . .
H8B H 0.895389 0.330468 0.586503 0.036 Uiso 1 1 calc R U . . .
C9 C 0.8953(3) 0.1448(4) 0.60026(15) 0.0262(7) Uani 1 1 d . . . . .

loop_
_atom_site_aniso_label
_atom_site_aniso_U_11
_atom_site_aniso_U_22
_atom_site_aniso_U_33
_atom_site_aniso_U_23
_atom_site_aniso_U_13
_atom_site_aniso_U_12
Ru1 0.02657(15) 0.03652(18) 0.02246(15) 0.00356(14) 0.00262(11) 0.00050(14)
N3 0.0251(15) 0.0332(18) 0.0289(17) 0.0023(14) 0.0074(13) 0.0050(13)
N4 0.0291(16) 0.0325(18) 0.0289(17) -0.0011(14) 0.0054(13) 0.0020(14)
C10 0.0261(18) 0.033(2) 0.032(2) -0.0013(16) 0.0084(15) 0.0025(16)
C11 0.034(2) 0.049(3) 0.039(2) -0.010(2) 0.0017(18) -0.004(2)
C12 0.0292(18) 0.032(2) 0.030(2) 0.0009(16) 0.0061(15) 0.0019(15)
C13 0.045(3) 0.053(3) 0.040(3) 0.012(2) 0.017(2) 0.005(2)
C14A 0.034(5) 0.055(7) 0.032(5) 0.005(4) -0.012(4) -0.008(5)
C14B 0.039(8) 0.048(12) 0.045(13) 0.014(9) -0.004(8) 0.003(10)
C15A 0.024(4) 0.052(6) 0.028(4) 0.006(4) -0.007(3) 0.000(4)
C15B 0.041(11) 0.033(9) 0.028(7) 0.000(7) 0.004(8) 0.008(7)
C16A 0.039(6) 0.047(5) 0.064(7) 0.031(5) -0.021(5) -0.007(5)
C16B 0.054(12) 0.023(7) 0.014(7) -0.010(5) -0.012(6) -0.003(7)
C17A 0.034(4) 0.084(11) 0.063(11) 0.046(8) -0.006(6) -0.012(8)
C17B 0.046(11) 0.043(10) 0.008(6) 0.005(8) -0.002(6) 0.003(9)
C18A 0.053(9) 0.107(12) 0.028(4) 0.014(8) 0.005(6) 0.026(8)
C18B 0.041(10) 0.029(7) 0.030(9) -0.009(6) -0.009(7) 0.012(7)
C19A 0.070(6) 0.084(7) 0.096(8) -0.003(6) -0.048(6) -0.019(6)
C19B 0.052(9) 0.117(15) 0.094(13) 0.047(12) 0.003(9) 0.006(10)
C20A 0.040(4) 0.123(9) 0.045(5) 0.003(5) -0.005(3) 0.031(5)
C20B 0.126(15) 0.092(13) 0.038(8) -0.002(8) -0.005(9) 0.079(12)
C21A 0.106(9) 0.040(5) 0.150(11) 0.029(6) -0.067(8) 0.006(5)
C21B 0.098(13) 0.063(10) 0.092(13) 0.047(9) -0.062(10) -0.042(10)
C22A 0.056(6) 0.208(14) 0.152(11) 0.152(11) 0.012(7) 0.000(8)
C22B 0.071(10) 0.137(16) 0.026(7) 0.017(9) 0.012(7) 0.030(11)
C23A 0.117(10) 0.201(14) 0.030(4) -0.010(7) -0.001(5) 0.076(10)
C23B 0.124(15) 0.050(9) 0.069(11) -0.016(8) -0.049(10) 0.008(10)
P1 0.0295(7) 0.0505(10) 0.0380(8) 0.000 -0.0053(6) 0.000
F1 0.0364(14) 0.077(2) 0.0565(18) -0.0160(16) -0.0173(12) 0.0089(15)
F2A 0.052(3) 0.144(8) 0.069(4) -0.041(4) 0.000(2) 0.029(3)
F2B 0.063(4) 0.060(4) 0.098(7) 0.031(4) -0.028(4) -0.019(3)
F3A 0.052(3) 0.144(8) 0.069(4) -0.041(4) 0.000(2) 0.029(3)
F3B 0.063(4) 0.060(4) 0.098(7) 0.031(4) -0.028(4) -0.019(3)
P2 0.0580(11) 0.0291(8) 0.0674(12) 0.000 0.0385(10) 0.000
F4 0.108(3) 0.052(2) 0.156(4) -0.004(2) 0.101(3) -0.003(2)
F5 0.130(4) 0.141(5) 0.096(4) 0.037(3) 0.000(3) 0.011(4)
F6 0.094(3) 0.0319(16) 0.143(4) 0.000 0.072(3) 0.000
F7 0.094(3) 0.0319(16) 0.143(4) 0.000 0.072(3) 0.000
O1 0.133(5) 0.071(3) 0.055(3) 0.008(2) 0.014(3) 0.048(3)
C24 0.127(8) 0.141(10) 0.138(9) -0.060(8) -0.046(7) 0.054(8)
C25 0.166(10) 0.149(9) 0.071(5) 0.009(6) 0.021(6) 0.105(9)
C26 0.209(12) 0.067(5) 0.072(5) 0.027(4) 0.052(6) 0.035(6)
C27 0.207(12) 0.054(4) 0.079(6) 0.014(4) 0.035(7) -0.010(6)
N1 0.0307(16) 0.0332(17) 0.0246(16) -0.0017(13) 0.0083(13) -0.0073(14)
N2 0.0349(18) 0.0306(17) 0.0351(19) -0.0030(14) 0.0146(14) 0.0011(14)
C1 0.040(2) 0.037(2) 0.032(2) -0.0043(17) 0.0146(17) -0.0149(18)
C2 0.047(2) 0.029(2) 0.042(2) -0.0106(18) 0.0176(19) -0.0099(18)
C3 0.050(3) 0.028(2) 0.043(2) -0.0026(18) 0.018(2) 0.0004(19)
C4 0.036(2) 0.042(2) 0.040(2) -0.0044(19) 0.0093(18) 0.0033(19)
C5 0.031(2) 0.055(3) 0.043(3) -0.012(2) 0.0126(18) -0.003(2)
C6 0.036(2) 0.049(3) 0.043(2) -0.010(2) 0.0169(19) -0.013(2)
C7 0.038(2) 0.039(2) 0.034(2) -0.0028(18) 0.0140(17) -0.0096(18)
C8 0.0304(19) 0.034(2) 0.028(2) -0.0012(16) 0.0087(15) -0.0043(16)
C9 0.0287(18) 0.0330(19) 0.0177(16) -0.0028(14) 0.0065(13) -0.0026(15)

loop_
_atom_type_symbol
_atom_type_description
_atom_type_scat_dispersion_real
_atom_type_scat_dispersion_imag
_atom_type_scat_source
C C 0.0033 0.0016 'International Tables Vol C Tables 4.2.6.8 and 6.1.1.4'
H H 0.0000 0.0000 'International Tables Vol C Tables 4.2.6.8 and 6.1.1.4'
F F 0.0171 0.0103 'International Tables Vol C Tables 4.2.6.8 and 6.1.1.4'
N N 0.0061 0.0033 'International Tables Vol C Tables 4.2.6.8 and 6.1.1.4'
O O 0.0106 0.0060 'International Tables Vol C Tables 4.2.6.8 and 6.1.1.4'
P P 0.1023 0.0942 'International Tables Vol C Tables 4.2.6.8 and 6.1.1.4'
Ru Ru -1.2594 0.8363 'International Tables Vol C Tables 4.2.6.8 and 6.1.1.4'

loop_
_exptl_crystal_face_index_h
_exptl_crystal_face_index_k
_exptl_crystal_face_index_l
_exptl_crystal_face_perp_dist
-1.00 0.00 1.00 0.0610
-1.00 0.00 -1.00 0.0550
-1.00 -1.00 1.00 0.0680
-1.00 -1.00 0.00 0.0640
-1.00 -1.00 -1.00 0.0640
-1.00 1.00 1.00 0.0500
-1.00 1.00 -1.00 0.0420
0.00 -1.00 1.00 0.0760
0.00 1.00 -1.00 0.0390
0.00 -1.00 0.00 0.0620
0.00 1.00 0.00 0.0430
0.00 -1.00 -1.00 0.0560
0.00 1.00 1.00 0.0530
0.00 0.00 1.00 0.0810
0.00 0.00 -1.00 0.0270
1.00 0.00 -1.00 0.0790
1.00 0.00 1.00 0.1170
1.00 1.00 -1.00 0.0610
1.00 1.00 1.00 0.0800
1.00 -1.00 -1.00 0.0730
1.00 -1.00 1.00 0.1040

loop_
_geom_angle_atom_site_label_1
_geom_angle_atom_site_label_2
_geom_angle_atom_site_label_3
_geom_angle
_geom_angle_site_symmetry_1
_geom_angle_site_symmetry_3
_geom_angle_publ_flag
N3 Ru1 N4 83.34(13) . . ?
N3 Ru1 C14A 158.9(4) . . ?
N3 Ru1 C14B 141.6(8) . . ?
N3 Ru1 C15A 120.5(4) . . ?
N3 Ru1 C15B 105.6(6) . . ?
N3 Ru1 C16A 96.4(3) . . ?
N3 Ru1 C16B 96.6(4) . . ?
N3 Ru1 C17A 106.0(5) . . ?
N3 Ru1 C17B 122.7(7) . . ?
N3 Ru1 C18A 141.1(6) . . ?
N3 Ru1 C18B 160.3(7) . . ?
N3 Ru1 N1 89.66(12) . . ?
N4 Ru1 C14A 99.9(3) . . ?
N4 Ru1 C14B 93.7(5) . . ?
N4 Ru1 C15A 95.3(3) . . ?
N4 Ru1 C15B 107.5(6) . . ?
N4 Ru1 C16A 124.0(5) . . ?
N4 Ru1 C16B 145.9(6) . . ?
N4 Ru1 C17A 159.9(4) . . ?
N4 Ru1 C17B 153.5(7) . . ?
N4 Ru1 C18A 135.5(6) . . ?
N4 Ru1 C18B 116.0(7) . . ?
N4 Ru1 N1 85.31(12) . . ?
C14A Ru1 C15A 38.7(4) . . ?
C14A Ru1 C16A 64.4(4) . . ?
C14A Ru1 N1 111.3(4) . . ?
C14B Ru1 C16B 65.4(6) . . ?
C14B Ru1 C17B 63.5(7) . . ?
C14B Ru1 C18B 39.9(6) . . ?
C14B Ru1 N1 128.3(8) . . ?
C15A Ru1 C16A 38.0(3) . . ?
C15A Ru1 N1 149.7(4) . . ?
C15B Ru1 C14B 39.0(6) . . ?
C15B Ru1 C16B 39.5(6) . . ?
C15B Ru1 C17B 64.0(6) . . ?
C15B Ru1 C18B 66.5(5) . . ?
C15B Ru1 N1 160.9(4) . . ?
C16A Ru1 N1 150.6(5) . . ?
C16B Ru1 C17B 37.9(5) . . ?
C16B Ru1 N1 128.8(6) . . ?
C17A Ru1 C14A 65.0(4) . . ?
C17A Ru1 C15A 64.5(4) . . ?
C17A Ru1 C16A 38.7(5) . . ?
C17A Ru1 N1 112.0(6) . . ?
C17B Ru1 N1 98.2(5) . . ?
C18A Ru1 C14A 39.8(4) . . ?
C18A Ru1 C15A 65.2(4) . . ?
C18A Ru1 C16A 64.3(5) . . ?
C18A Ru1 C17A 37.9(5) . . ?
C18A Ru1 N1 93.4(4) . . ?
C18B Ru1 C16B 65.6(6) . . ?
C18B Ru1 C17B 37.7(6) . . ?
C18B Ru1 N1 95.3(4) . . ?
C10 N3 Ru1 177.4(3) . . ?
C12 N4 Ru1 178.0(3) . . ?
N3 C10 C11 178.9(5) . . ?
C10 C11 H11A 109.5 . . ?
C10 C11 H11B 109.5 . . ?
C10 C11 H11C 109.5 . . ?
H11A C11 H11B 109.5 . . ?
H11A C11 H11C 109.5 . . ?
H11B C11 H11C 109.5 . . ?
N4 C12 C13 178.8(5) . . ?
C12 C13 H13A 109.5 . . ?
C12 C13 H13B 109.5 . . ?
C12 C13 H13C 109.5 . . ?
H13A C13 H13B 109.5 . . ?
H13A C13 H13C 109.5 . . ?
H13B C13 H13C 109.5 . . ?
C15A C14A Ru1 71.8(5) . . ?
C15A C14A C18A 107.0(10) . . ?
C15A C14A C19A 125.1(14) . . ?
C18A C14A Ru1 69.9(6) . . ?
C18A C14A C19A 127.8(18) . . ?
C19A C14A Ru1 125.9(7) . . ?
C15B C14B Ru1 70.1(9) . . ?
C15B C14B C18B 108.5(13) . . ?
C15B C14B C19B 125(2) . . ?
C18B C14B Ru1 70.5(9) . . ?
C18B C14B C19B 126(2) . . ?
C19B C14B Ru1 123.8(13) . . ?
C14A C15A Ru1 69.5(5) . . ?
C14A C15A C20A 124.7(13) . . ?
C16A C15A Ru1 71.1(5) . . ?
C16A C15A C14A 108.0(10) . . ?
C16A C15A C20A 127.2(14) . . ?
C20A C15A Ru1 127.3(6) . . ?
C14B C15B Ru1 70.9(9) . . ?
C14B C15B C16B 108.2(12) . . ?
C14B C15B C20B 125(2) . . ?
C16B C15B Ru1 72.2(9) . . ?
C16B C15B C20B 126(2) . . ?
C20B C15B Ru1 131.1(11) . . ?
C15A C16A Ru1 70.9(5) . . ?
C15A C16A C17A 108.2(10) . . ?
C15A C16A C21A 125.0(16) . . ?
C17A C16A Ru1 69.4(6) . . ?
C17A C16A C21A 126.8(15) . . ?
C21A C16A Ru1 126.0(7) . . ?
C15B C16B Ru1 68.2(8) . . ?
C15B C16B C21B 127.3(19) . . ?
C17B C16B Ru1 71.1(10) . . ?
C17B C16B C15B 105.2(14) . . ?
C17B C16B C21B 127(2) . . ?
C21B C16B Ru1 127.1(13) . . ?
C16A C17A Ru1 72.0(6) . . ?
C16A C17A C22A 126.5(19) . . ?
C18A C17A Ru1 70.9(7) . . ?
C18A C17A C16A 108.9(10) . . ?
C18A C17A C22A 124(2) . . ?
C22A C17A Ru1 129.1(7) . . ?
C16B C17B Ru1 71.0(10) . . ?
C16B C17B C22B 126(2) . . ?
C18B C17B Ru1 69.9(10) . . ?
C18B C17B C16B 112.8(15) . . ?
C18B C17B C22B 121(2) . . ?
C22B C17B Ru1 126.9(13) . . ?
C14A C18A Ru1 70.3(6) . . ?
C14A C18A C23A 125(2) . . ?
C17A C18A Ru1 71.2(7) . . ?
C17A C18A C14A 107.8(11) . . ?
C17A C18A C23A 127.5(19) . . ?
C23A C18A Ru1 124.8(8) . . ?
C14B C18B Ru1 69.6(9) . . ?
C14B C18B C23B 126(2) . . ?
C17B C18B Ru1 72.4(10) . . ?
C17B C18B C14B 105.1(14) . . ?
C17B C18B C23B 129(2) . . ?
C23B C18B Ru1 128.9(11) . . ?
C14A C19A H19A 109.5 . . ?
C14A C19A H19B 109.5 . . ?
C14A C19A H19C 109.5 . . ?
H19A C19A H19B 109.5 . . ?
H19A C19A H19C 109.5 . . ?
H19B C19A H19C 109.5 . . ?
C14B C19B H19D 109.5 . . ?
C14B C19B H19E 109.5 . . ?
C14B C19B H19F 109.5 . . ?
H19D C19B H19E 109.5 . . ?
H19D C19B H19F 109.5 . . ?
H19E C19B H19F 109.5 . . ?
C15A C20A H20A 109.5 . . ?
C15A C20A H20B 109.5 . . ?
C15A C20A H20C 109.5 . . ?
H20A C20A H20B 109.5 . . ?
H20A C20A H20C 109.5 . . ?
H20B C20A H20C 109.5 . . ?
C15B C20B H20D 109.5 . . ?
C15B C20B H20E 109.5 . . ?
C15B C20B H20F 109.5 . . ?
H20D C20B H20E 109.5 . . ?
H20D C20B H20F 109.5 . . ?
H20E C20B H20F 109.5 . . ?
C16A C21A H21A 109.5 . . ?
C16A C21A H21B 109.5 . . ?
C16A C21A H21C 109.5 . . ?
H21A C21A H21B 109.5 . . ?
H21A C21A H21C 109.5 . . ?
H21B C21A H21C 109.5 . . ?
C16B C21B H21D 109.5 . . ?
C16B C21B H21E 109.5 . . ?
C16B C21B H21F 109.5 . . ?
H21D C21B H21E 109.5 . . ?
H21D C21B H21F 109.5 . . ?
H21E C21B H21F 109.5 . . ?
C17A C22A H22A 109.5 . . ?
C17A C22A H22B 109.5 . . ?
C17A C22A H22C 109.5 . . ?
H22A C22A H22B 109.5 . . ?
H22A C22A H22C 109.5 . . ?
H22B C22A H22C 109.5 . . ?
C17B C22B H22D 109.5 . . ?
C17B C22B H22E 109.5 . . ?
C17B C22B H22F 109.5 . . ?
H22D C22B H22E 109.5 . . ?
H22D C22B H22F 109.5 . . ?
H22E C22B H22F 109.5 . . ?
C18A C23A H23A 109.5 . . ?
C18A C23A H23B 109.5 . . ?
C18A C23A H23C 109.5 . . ?
H23A C23A H23B 109.5 . . ?
H23A C23A H23C 109.5 . . ?
H23B C23A H23C 109.5 . . ?
C18B C23B H23D 109.5 . . ?
C18B C23B H23E 109.5 . . ?
C18B C23B H23F 109.5 . . ?
H23D C23B H23E 109.5 . . ?
H23D C23B H23F 109.5 . . ?
H23E C23B H23F 109.5 . . ?
F1 P1 F1 179.7(3) . 2_556 ?
F1 P1 F2A 89.9(3) 2_556 . ?
F1 P1 F2A 90.2(3) . . ?
F1 P1 F2B 93.8(4) . . ?
F1 P1 F2B 85.9(4) 2_556 . ?
F2A P1 F2B 86.3(10) . . ?
F3A P1 F1 92.1(4) . . ?
F3A P1 F1 87.8(4) . 2_556 ?
F3A P1 F2A 173.1(7) . . ?
F3A P1 F2B 87.1(9) . . ?
F3A P1 F3B 99.9(11) . . ?
F3B P1 F1 91.4(3) . . ?
F3B P1 F1 88.9(3) . 2_556 ?
F3B P1 F2A 86.5(12) . . ?
F3B P1 F2B 171.1(6) . . ?
F4 P2 F4 179.9(3) 2_656 . ?
F4 P2 F6 89.94(14) . . ?
F4 P2 F6 89.94(14) 2_656 . ?
F5 P2 F4 90.3(3) . . ?
F5 P2 F4 90.3(3) 2_656 2_656 ?
F5 P2 F4 89.7(3) . 2_656 ?
F5 P2 F4 89.7(3) 2_656 . ?
F5 P2 F5 178.1(4) . 2_656 ?
F5 P2 F6 89.0(2) 2_656 . ?
F5 P2 F6 89.0(2) . . ?
F7 P2 F4 90.06(15) . 2_656 ?
F7 P2 F4 90.06(14) . . ?
F7 P2 F5 91.0(2) . 2_656 ?
F7 P2 F5 91.0(2) . . ?
F7 P2 F6 180.0 . . ?
C25 O1 C26 115.2(7) . . ?
H C24 HA 109.5 . . ?
H C24 HB 109.5 . . ?
HA C24 HB 109.5 . . ?
C25 C24 H 109.5 . . ?
C25 C24 HA 109.5 . . ?
C25 C24 HB 109.5 . . ?
O1 C25 C24 111.9(7) . . ?
O1 C25 HC 109.2 . . ?
O1 C25 HD 109.2 . . ?
C24 C25 HC 109.2 . . ?
C24 C25 HD 109.2 . . ?
HC C25 HD 107.9 . . ?
O1 C26 HE 108.9 . . ?
O1 C26 HF 108.9 . . ?
O1 C26 C27 113.2(7) . . ?
HE C26 HF 107.8 . . ?
C27 C26 HE 108.9 . . ?
C27 C26 HF 108.9 . . ?
C26 C27 HG 109.5 . . ?
C26 C27 HH 109.5 . . ?
C26 C27 HI 109.5 . . ?
HG C27 HH 109.5 . . ?
HG C27 HI 109.5 . . ?
HH C27 HI 109.5 . . ?
C1 N1 Ru1 114.1(2) . . ?
C9 N1 Ru1 129.4(3) . . ?
C9 N1 C1 116.4(3) . . ?
C4 N2 C3 114.2(3) . . ?
C9 N2 C3 121.6(3) . . ?
C9 N2 C4 123.9(4) . . ?
N1 C1 H1A 109.3 . . ?
N1 C1 H1B 109.3 . . ?
N1 C1 C2 111.4(3) . . ?
H1A C1 H1B 108.0 . . ?
C2 C1 H1A 109.3 . . ?
C2 C1 H1B 109.3 . . ?
C1 C2 H2A 110.0 . . ?
C1 C2 H2B 110.0 . . ?
H2A C2 H2B 108.4 . . ?
C3 C2 C1 108.6(4) . . ?
C3 C2 H2A 110.0 . . ?
C3 C2 H2B 110.0 . . ?
N2 C3 C2 109.8(4) . . ?
N2 C3 H3A 109.7 . . ?
N2 C3 H3B 109.7 . . ?
C2 C3 H3A 109.7 . . ?
C2 C3 H3B 109.7 . . ?
H3A C3 H3B 108.2 . . ?
N2 C4 H4A 108.7 . . ?
N2 C4 H4B 108.7 . . ?
N2 C4 C5 114.1(4) . . ?
H4A C4 H4B 107.6 . . ?
C5 C4 H4A 108.7 . . ?
C5 C4 H4B 108.7 . . ?
C4 C5 H5A 109.0 . . ?
C4 C5 H5B 109.0 . . ?
H5A C5 H5B 107.8 . . ?
C6 C5 C4 112.8(4) . . ?
C6 C5 H5A 109.0 . . ?
C6 C5 H5B 109.0 . . ?
C5 C6 H6A 108.7 . . ?
C5 C6 H6B 108.7 . . ?
H6A C6 H6B 107.6 . . ?
C7 C6 C5 114.1(4) . . ?
C7 C6 H6A 108.7 . . ?
C7 C6 H6B 108.7 . . ?
C6 C7 H7A 108.4 . . ?
C6 C7 H7B 108.4 . . ?
C6 C7 C8 115.4(4) . . ?
H7A C7 H7B 107.5 . . ?
C8 C7 H7A 108.4 . . ?
C8 C7 H7B 108.4 . . ?
C7 C8 H8A 108.7 . . ?
C7 C8 H8B 108.7 . . ?
H8A C8 H8B 107.6 . . ?
C9 C8 C7 114.1(3) . . ?
C9 C8 H8A 108.7 . . ?
C9 C8 H8B 108.7 . . ?
N1 C9 N2 125.4(4) . . ?
N1 C9 C8 118.4(4) . . ?
N2 C9 C8 116.2(3) . . ?

loop_
_geom_bond_atom_site_label_1
_geom_bond_atom_site_label_2
_geom_bond_distance
_geom_bond_site_symmetry_2
_geom_bond_publ_flag
Ru1 N3 2.096(3) . ?
Ru1 N4 2.097(3) . ?
Ru1 C14A 2.138(8) . ?
Ru1 C14B 2.122(17) . ?
Ru1 C15A 2.169(8) . ?
Ru1 C15B 2.111(13) . ?
Ru1 C16A 2.171(9) . ?
Ru1 C16B 2.164(17) . ?
Ru1 C17A 2.136(10) . ?
Ru1 C17B 2.166(16) . ?
Ru1 C18A 2.133(11) . ?
Ru1 C18B 2.135(14) . ?
Ru1 N1 2.184(3) . ?
N3 C10 1.140(5) . ?
N4 C12 1.146(5) . ?
C10 C11 1.462(6) . ?
C11 H11A 0.9800 . ?
C11 H11B 0.9800 . ?
C11 H11C 0.9800 . ?
C12 C13 1.452(6) . ?
C13 H13A 0.9800 . ?
C13 H13B 0.9800 . ?
C13 H13C 0.9800 . ?
C14A C15A 1.426(14) . ?
C14A C18A 1.456(15) . ?
C14A C19A 1.493(13) . ?
C14B C15B 1.41(2) . ?
C14B C18B 1.45(2) . ?
C14B C19B 1.52(2) . ?
C15A C16A 1.412(12) . ?
C15A C20A 1.515(11) . ?
C15B C16B 1.45(2) . ?
C15B C20B 1.507(17) . ?
C16A C17A 1.426(17) . ?
C16A C21A 1.475(14) . ?
C16B C17B 1.406(19) . ?
C16B C21B 1.455(19) . ?
C17A C18A 1.387(18) . ?
C17A C22A 1.517(13) . ?
C17B C18B 1.39(2) . ?
C17B C22B 1.54(2) . ?
C18A C23A 1.493(16) . ?
C18B C23B 1.488(18) . ?
C19A H19A 0.9800 . ?
C19A H19B 0.9800 . ?
C19A H19C 0.9800 . ?
C19B H19D 0.9800 . ?
C19B H19E 0.9800 . ?
C19B H19F 0.9800 . ?
C20A H20A 0.9800 . ?
C20A H20B 0.9800 . ?
C20A H20C 0.9800 . ?
C20B H20D 0.9800 . ?
C20B H20E 0.9800 . ?
C20B H20F 0.9800 . ?
C21A H21A 0.9800 . ?
C21A H21B 0.9800 . ?
C21A H21C 0.9800 . ?
C21B H21D 0.9800 . ?
C21B H21E 0.9800 . ?
C21B H21F 0.9800 . ?
C22A H22A 0.9800 . ?
C22A H22B 0.9800 . ?
C22A H22C 0.9800 . ?
C22B H22D 0.9800 . ?
C22B H22E 0.9800 . ?
C22B H22F 0.9800 . ?
C23A H23A 0.9800 . ?
C23A H23B 0.9800 . ?
C23A H23C 0.9800 . ?
C23B H23D 0.9800 . ?
C23B H23E 0.9800 . ?
C23B H23F 0.9800 . ?
P1 F1 1.600(3) 2_556 ?
P1 F1 1.600(3) . ?
P1 F2A 1.629(7) . ?
P1 F2B 1.646(9) . ?
P1 F3A 1.487(9) . ?
P1 F3B 1.537(8) . ?
P2 F4 1.584(3) 2_656 ?
P2 F4 1.584(3) . ?
P2 F5 1.568(5) . ?
P2 F5 1.568(5) 2_656 ?
P2 F6 1.586(5) . ?
P2 F7 1.564(5) . ?
O1 C25 1.391(12) . ?
O1 C26 1.432(10) . ?
C24 H 0.9800 . ?
C24 HA 0.9800 . ?
C24 HB 0.9800 . ?
C24 C25 1.465(15) . ?
C25 HC 0.9900 . ?
C25 HD 0.9900 . ?
C26 HE 0.9900 . ?
C26 HF 0.9900 . ?
C26 C27 1.440(13) . ?
C27 HG 0.9800 . ?
C27 HH 0.9800 . ?
C27 HI 0.9800 . ?
N1 C1 1.473(5) . ?
N1 C9 1.311(5) . ?
N2 C3 1.479(5) . ?
N2 C4 1.463(5) . ?
N2 C9 1.347(5) . ?
C1 H1A 0.9900 . ?
C1 H1B 0.9900 . ?
C1 C2 1.526(6) . ?
C2 H2A 0.9900 . ?
C2 H2B 0.9900 . ?
C2 C3 1.511(6) . ?
C3 H3A 0.9900 . ?
C3 H3B 0.9900 . ?
C4 H4A 0.9900 . ?
C4 H4B 0.9900 . ?
C4 C5 1.525(6) . ?
C5 H5A 0.9900 . ?
C5 H5B 0.9900 . ?
C5 C6 1.525(7) . ?
C6 H6A 0.9900 . ?
C6 H6B 0.9900 . ?
C6 C7 1.518(6) . ?
C7 H7A 0.9900 . ?
C7 H7B 0.9900 . ?
C7 C8 1.541(5) . ?
C8 H8A 0.9900 . ?
C8 H8B 0.9900 . ?
C8 C9 1.522(5) . ?

loop_
_geom_torsion_atom_site_label_1
_geom_torsion_atom_site_label_2
_geom_torsion_atom_site_label_3
_geom_torsion_atom_site_label_4
_geom_torsion
_geom_torsion_site_symmetry_1
_geom_torsion_site_symmetry_2
_geom_torsion_site_symmetry_3
_geom_torsion_site_symmetry_4
_geom_torsion_publ_flag
Ru1 C14A C15A C16A 61.0(6) . . . . ?
Ru1 C14A C15A C20A -121.9(8) . . . . ?
Ru1 C14A C18A C17A -61.6(8) . . . . ?
Ru1 C14A C18A C23A 119.3(11) . . . . ?
Ru1 C14B C15B C16B 63.0(12) . . . . ?
Ru1 C14B C15B C20B -127.4(15) . . . . ?
Ru1 C14B C18B C17B -64.2(13) . . . . ?
Ru1 C14B C18B C23B 123.8(16) . . . . ?
Ru1 C15A C16A C17A 59.6(7) . . . . ?
Ru1 C15A C16A C21A -121.2(9) . . . . ?
Ru1 C15B C16B C17B 62.0(14) . . . . ?
Ru1 C15B C16B C21B -120.8(19) . . . . ?
Ru1 C16A C17A C18A 61.6(8) . . . . ?
Ru1 C16A C17A C22A -125.7(11) . . . . ?
Ru1 C16B C17B C18B 57.4(15) . . . . ?
Ru1 C16B C17B C22B -122.4(19) . . . . ?
Ru1 C17A C18A C14A 61.0(8) . . . . ?
Ru1 C17A C18A C23A -119.9(12) . . . . ?
Ru1 C17B C18B C14B 62.3(12) . . . . ?
Ru1 C17B C18B C23B -126.1(18) . . . . ?
Ru1 N1 C1 C2 149.2(3) . . . . ?
Ru1 N1 C9 N2 175.4(3) . . . . ?
Ru1 N1 C9 C8 -6.3(5) . . . . ?
C14A C15A C16A Ru1 -60.0(6) . . . . ?
C14A C15A C16A C17A -0.4(11) . . . . ?
C14A C15A C16A C21A 178.8(8) . . . . ?
C14B C15B C16B Ru1 -62.2(12) . . . . ?
C14B C15B C16B C17B 0(2) . . . . ?
C14B C15B C16B C21B 177.1(17) . . . . ?
C15A C14A C18A Ru1 62.7(7) . . . . ?
C15A C14A C18A C17A 1.1(12) . . . . ?
C15A C14A C18A C23A -178.1(10) . . . . ?
C15A C16A C17A Ru1 -60.6(7) . . . . ?
C15A C16A C17A C18A 1.1(12) . . . . ?
C15A C16A C17A C22A 173.7(9) . . . . ?
C15B C14B C18B Ru1 60.0(12) . . . . ?
C15B C14B C18B C17B -4(2) . . . . ?
C15B C14B C18B C23B -176.2(15) . . . . ?
C15B C16B C17B Ru1 -60.1(12) . . . . ?
C15B C16B C17B C18B -3(2) . . . . ?
C15B C16B C17B C22B 177.5(16) . . . . ?
C16A C17A C18A Ru1 -62.3(7) . . . . ?
C16A C17A C18A C14A -1.3(13) . . . . ?
C16A C17A C18A C23A 177.8(10) . . . . ?
C16B C17B C18B Ru1 -58.0(16) . . . . ?
C16B C17B C18B C14B 4(2) . . . . ?
C16B C17B C18B C23B 175.9(17) . . . . ?
C18A C14A C15A Ru1 -61.4(7) . . . . ?
C18A C14A C15A C16A -0.4(11) . . . . ?
C18A C14A C15A C20A 176.7(8) . . . . ?
C18B C14B C15B Ru1 -60.3(12) . . . . ?
C18B C14B C15B C16B 3(2) . . . . ?
C18B C14B C15B C20B 172.3(14) . . . . ?
C19A C14A C15A Ru1 121.6(9) . . . . ?
C19A C14A C15A C16A -177.5(9) . . . . ?
C19A C14A C15A C20A -0.3(14) . . . . ?
C19A C14A C18A Ru1 -120.4(10) . . . . ?
C19A C14A C18A C17A 178.0(10) . . . . ?
C19A C14A C18A C23A -1.1(18) . . . . ?
C19B C14B C15B Ru1 117.9(18) . . . . ?
C19B C14B C15B C16B -179.1(17) . . . . ?
C19B C14B C15B C20B -9(3) . . . . ?
C19B C14B C18B Ru1 -118.1(19) . . . . ?
C19B C14B C18B C17B 177.6(18) . . . . ?
C19B C14B C18B C23B 6(3) . . . . ?
C20A C15A C16A Ru1 123.0(8) . . . . ?
C20A C15A C16A C17A -177.4(8) . . . . ?
C20A C15A C16A C21A 1.8(15) . . . . ?
C20B C15B C16B Ru1 128.3(16) . . . . ?
C20B C15B C16B C17B -169.7(16) . . . . ?
C20B C15B C16B C21B 7(3) . . . . ?
C21A C16A C17A Ru1 120.2(9) . . . . ?
C21A C16A C17A C18A -178.1(10) . . . . ?
C21A C16A C17A C22A -5.5(16) . . . . ?
C21B C16B C17B Ru1 123(2) . . . . ?
C21B C16B C17B C18B -179.9(17) . . . . ?
C21B C16B C17B C22B 0(3) . . . . ?
C22A C17A C18A Ru1 124.8(10) . . . . ?
C22A C17A C18A C14A -174.1(9) . . . . ?
C22A C17A C18A C23A 5.0(19) . . . . ?
C22B C17B C18B Ru1 121.8(17) . . . . ?
C22B C17B C18B C14B -175.9(15) . . . . ?
C22B C17B C18B C23B -4(3) . . . . ?
C25 O1 C26 C27 -175.2(7) . . . . ?
C26 O1 C25 C24 179.4(8) . . . . ?
N1 C1 C2 C3 58.8(5) . . . . ?
N2 C4 C5 C6 77.1(5) . . . . ?
C1 N1 C9 N2 0.1(5) . . . . ?
C1 N1 C9 C8 178.5(3) . . . . ?
C1 C2 C3 N2 -48.1(5) . . . . ?
C3 N2 C4 C5 106.6(4) . . . . ?
C3 N2 C9 N1 9.7(6) . . . . ?
C3 N2 C9 C8 -168.7(4) . . . . ?
C4 N2 C3 C2 -169.6(3) . . . . ?
C4 N2 C9 N1 -163.5(4) . . . . ?
C4 N2 C9 C8 18.1(5) . . . . ?
C4 C5 C6 C7 -56.7(5) . . . . ?
C5 C6 C7 C8 65.0(5) . . . . ?
C6 C7 C8 C9 -84.1(5) . . . . ?
C7 C8 C9 N1 -124.4(4) . . . . ?
C7 C8 C9 N2 54.2(5) . . . . ?
C9 N1 C1 C2 -34.8(5) . . . . ?
C9 N2 C3 C2 16.6(5) . . . . ?
C9 N2 C4 C5 -79.7(5) . . . . ?
